data_1569054
loop_
_publ_author_name
'Tortajada, Andreu'
'Bole, Leonie J.'
'Mu, Manting'
'Stanford, Martin'
'Pe&#xf1;as-Defrutos, Marconi N'
'Garc&#xed;a-Melchor, Max'
'Hevia, Eva'

_publ_section_title
;
 Sodium mediated deprotonative borylation of arenes using sterically
 demanding B(CH<sub>2</sub>SiMe<sub>3</sub>)<sub>3</sub>: unlocking
 polybasic behaviour and competing lateral borane sodiation.
;
_journal_issue 24
_journal_name_full 'Chemical science'
_journal_page_first 6538
_journal_page_last 6545
_journal_paper_doi 10.1039/d3sc01705b
_journal_volume 14
_journal_year 2023
_chemical_formula_moiety 'C30.67 H58.35 B N3 Na O1.67 Si2'
_chemical_formula_sum 'C31 H59 B N3 Na O2 Si2'
_chemical_formula_weight 595.79
_space_group_crystal_system orthorhombic
_space_group_IT_number 61
_space_group_name_Hall '-P 2ac 2ab'
_space_group_name_H-M_alt 'P b c a'
_atom_sites_solution_hydrogens geom
_audit_creation_date 2021-03-07
_audit_creation_method
;
Olex2 1.2
(compiled 2018.05.29 svn.r3508 for OlexSys, GUI svn.r5506)
;
_audit_update_record
;
2023-03-01 deposited with the CCDC.	2023-05-05 downloaded from the CCDC.
;
_cell_angle_alpha 90
_cell_angle_beta 90
_cell_angle_gamma 90
_cell_formula_units_Z 8
_cell_length_a 11.64110(10)
_cell_length_b 18.66620(10)
_cell_length_c 33.6871(2)
_cell_measurement_reflns_used 38757
_cell_measurement_temperature 99.99(10)
_cell_measurement_theta_max 79.649
_cell_measurement_theta_min 2.692
_cell_volume 7320.04(9)
_computing_cell_refinement 'CrysAlisPro 1.171.41.99a (Rigaku OD, 2021)'
_computing_data_collection 'CrysAlisPro 1.171.41.99a (Rigaku OD, 2021)'
_computing_data_reduction 'CrysAlisPro 1.171.41.99a (Rigaku OD, 2021)'
_computing_molecular_graphics 'Olex2 (Dolomanov et al., 2009)'
_computing_publication_material 'Olex2 (Dolomanov et al., 2009)'
_computing_structure_refinement 'ShelXL (Sheldrick, 2015)'
_computing_structure_solution 'SHELXT 2018/2 (Sheldrick, 2018)'
_diffrn_ambient_temperature 100.15
_diffrn_detector_area_resol_mean 10
_diffrn_detector_type HyPix
_diffrn_measured_fraction_theta_full 1.000
_diffrn_measured_fraction_theta_max 0.999
_diffrn_measurement_details
;
        List of Runs (angles in degrees, time in seconds):
  # Type    Start    End  Width  t~exp~   \w     \q     \k     \f   Frames
#--------------------------------------------------------------------------
  1  \w    -85.00 -27.00   0.50    0.15    --  -21.00 153.00 -85.00  116
  2  \w    -66.00 -10.00   0.50    0.15    --  -21.00 121.00 115.00  112
  3  \w     32.00  93.00   0.50    0.15    --   47.91-121.00  32.00  122
  4  \w     42.00 110.00   0.50    0.80    --  113.25-121.00  32.00  136
  5  \w     98.00 177.00   0.50    0.80    --  113.25 121.00 115.00  158
  6  \w    -96.00  -7.00   0.50    0.15    --  -21.00 -15.00-180.00  178
  7  \w    -26.00  23.00   0.50    0.15    --   47.91 -19.00  30.00   98
  8  \w    -26.00  23.00   0.50    0.15    --   47.91 -19.00 -60.00   98
  9  \w    -26.00  23.00   0.50    0.15    --   47.91 -19.00  60.00   98
 10  \w     42.00  67.00   0.50    0.80    --  113.25 -61.00  60.00   50
 11  \w     42.00  67.00   0.50    0.80    --  113.25 -61.00 -90.00   50
 12  \w     42.00  67.00   0.50    0.80    --  113.25 -61.00-150.00   50
 13  \w     42.00  67.00   0.50    0.80    --  113.25-125.00 -60.00   50
 14  \w     96.00 139.00   0.50    0.80    --  113.25 125.00   0.00   86
 15  \w     78.00 110.00   0.50    0.80    --  113.25-125.00 -60.00   64
 16  \w     43.00  68.00   0.50    0.80    --  113.25 -61.00  30.00   50
 17  \w     49.00 111.00   0.50    0.80    --  113.25-125.00-120.00  124
 18  \w    101.00 126.00   0.50    0.80    --  113.25  15.00 120.00   50
 19  \w     43.00 106.00   0.50    0.80    --  113.25 -94.00  30.00  126
 20  \w    112.00 162.00   0.50    0.80    --  113.25 125.00 -60.00  100
 21  \w    104.00 157.00   0.50    0.80    --  113.25  77.00 150.00  106
 22  \w     43.00  94.00   0.50    0.80    --  113.25 -94.00-180.00  102
 23  \w     95.00 155.00   0.50    0.80    --  113.25 125.00  60.00  120
 24  \w    146.00 173.00   0.50    0.80    --  113.25 125.00   0.00   54
 25  \w     42.00  67.00   0.50    0.80    --  113.25 -61.00   0.00   50
 26  \w     42.00  67.00   0.50    0.80    --  113.25 -61.00 120.00   50
 27  \w     53.00 102.00   0.50    0.80    --  113.25 -77.00 -60.00   98
 28  \w    101.00 156.00   0.50    0.80    --  113.25  45.00-150.00  110
;
_diffrn_measurement_device 'four-circle diffractometer'
_diffrn_measurement_device_type 'XtaLAB Synergy, Dualflex, HyPix'
_diffrn_measurement_method '\w scans'
_diffrn_radiation_type CuK\a
_diffrn_radiation_wavelength 1.54184
_diffrn_reflns_av_R_equivalents 0.0386
_diffrn_reflns_av_unetI/netI 0.0188
_diffrn_reflns_Laue_measured_fraction_full 1.000
_diffrn_reflns_Laue_measured_fraction_max 0.999
_diffrn_reflns_limit_h_max 12
_diffrn_reflns_limit_h_min -14
_diffrn_reflns_limit_k_max 23
_diffrn_reflns_limit_k_min -21
_diffrn_reflns_limit_l_max 39
_diffrn_reflns_limit_l_min -42
_diffrn_reflns_number 57708
_diffrn_reflns_point_group_measured_fraction_full 1.000
_diffrn_reflns_point_group_measured_fraction_max 0.999
_diffrn_reflns_theta_full 67.684
_diffrn_reflns_theta_max 74.502
_diffrn_reflns_theta_min 4.617
_exptl_absorpt_coefficient_mu 1.210
_exptl_absorpt_correction_T_max 1
_exptl_absorpt_correction_T_min 0.88377
_exptl_absorpt_correction_type multi-scan
_exptl_absorpt_process_details
;
        CrysAlisPro 1.171.41.99a (Rigaku Oxford Diffraction, 2021)
        Empirical absorption correction using spherical harmonics,
        implemented in SCALE3 ABSPACK scaling algorithm.
;
_exptl_crystal_colour colourless
_exptl_crystal_colour_primary colourless
_exptl_crystal_density_diffrn 1.081
_exptl_crystal_description block
_exptl_crystal_F_000 2608
_exptl_crystal_size_max 0.542
_exptl_crystal_size_mid 0.374
_exptl_crystal_size_min 0.317
_refine_diff_density_max 0.289
_refine_diff_density_min -0.261
_refine_diff_density_rms 0.039
_refine_ls_extinction_coef 0.00024(4)
_refine_ls_extinction_expression Fc^*^=kFc[1+0.001xFc^2^\l^3^/sin(2\q)]^-1/4^
_refine_ls_extinction_method 'SHELXL-2014/7 (Sheldrick 2014'
_refine_ls_goodness_of_fit_ref 1.136
_refine_ls_hydrogen_treatment constr
_refine_ls_matrix_type full
_refine_ls_number_parameters 454
_refine_ls_number_reflns 7500
_refine_ls_number_restraints 12
_refine_ls_restrained_S_all 1.136
_refine_ls_R_factor_all 0.0469
_refine_ls_R_factor_gt 0.0459
_refine_ls_shift/su_max 0.001
_refine_ls_shift/su_mean 0.000
_refine_ls_structure_factor_coef Fsqd
_refine_ls_weighting_details 'w=1/[\s^2^(Fo^2^)+(0.0335P)^2^+4.6065P] where P=(Fo^2^+2Fc^2^)/3'
_refine_ls_weighting_scheme calc
_refine_ls_wR_factor_gt 0.1074
_refine_ls_wR_factor_ref 0.1080
_reflns_Friedel_coverage 0.000
_reflns_number_gt 7296
_reflns_number_total 7500
_reflns_threshold_expression 'I > 2\s(I)'
_cod_data_source_file d3sc01705b2.cif
_cod_data_source_block 21eh054_lb-17-53
_cod_depositor_comments 'Adding full bibliography for 1569049--1569054.cif.'
_cod_database_code 1569054
_shelx_shelxl_version_number 2014/7
_shelx_space_group_comment
;
The symmetry employed for this shelxl refinement is uniquely defined
by the following loop, which should always be used as a source of
symmetry information in preference to the above space-group names.
They are only intended as comments.
;
_shelx_estimated_absorpt_t_max 0.700
_shelx_estimated_absorpt_t_min 0.560
_olex2_refinement_description
;
1. Fixed Uiso
 At 1.2 times of:
  All C(H,H) groups, H5 of C5, H9 of C9, H4 of C4, H2 of C2, H12 of C12, H11
  of C11, H10 of C10, H3 of C3, All C(H,H,H,H) groups
 At 1.5 times of:
  All C(H,H,H) groups, H13 of C13, All C(H,H,H,H,H,H) groups
2. Uiso/Uaniso restraints and constraints
Uanis(C21A) \\sim Ueq: with sigma of 0.01 and sigma for terminal atoms of 0.02
Uanis(N3A) \\sim Ueq: with sigma of 0.001 and sigma for terminal atoms of 0.02
3. Others
 Sof(C28A)=Sof(H28C)=Sof(H28D)=Sof(C29A)=Sof(H29C)=Sof(H29D)=Sof(C30A)=
 Sof(H30D)=Sof(H30E)=Sof(H30F)=Sof(C31A)=Sof(H31D)=Sof(H31E)=Sof(H31F)=Sof(N3A)=
 1-FVAR(1)
 Sof(N3)=Sof(C28)=Sof(H28A)=Sof(H28B)=Sof(C29)=Sof(H29A)=Sof(H29B)=Sof(C31)=
 Sof(H31A)=Sof(H31B)=Sof(H31C)=Sof(C30)=Sof(H30A)=Sof(H30B)=Sof(H30C)=FVAR(1)
 Sof(H19C)=Sof(H19D)=Sof(H20D)=Sof(H20E)=Sof(H20F)=Sof(C22A)=Sof(H22D)=
 Sof(H22E)=Sof(H22F)=Sof(C21A)=Sof(H21D)=Sof(H21E)=Sof(H21F)=Sof(Si)=1-FVAR(2)
 Sof(Si2)=Sof(H19A)=Sof(H19B)=Sof(H20A)=Sof(H20B)=Sof(H20C)=Sof(C22)=Sof(H22A)=
 Sof(H22B)=Sof(H22C)=Sof(C21)=Sof(H21A)=Sof(H21B)=Sof(H21C)=FVAR(2)
 Sof(H13)=1-FVAR(3)
 Sof(O2)=Sof(C14)=Sof(H14A)=Sof(H14B)=Sof(H14C)=FVAR(3)
4.a Secondary CH2 refined with riding coordinates:
 C19(H19A,H19B), C19(H19C,H19D), C15(H15A,H15B), C25(H25A,H25B), C26(H26A,
 H26B), C28(H28A,H28B), C29(H29A,H29B), C28A(H28C,H28D), C29A(H29C,H29D)
4.b Aromatic/amide H refined with riding coordinates:
 C13(H13), C5(H5), C9(H9), C4(H4), C2(H2), C10(H10), C3(H3), C12(H12), C11(H11)
4.c Idealised Me refined as rotating group:
 C23(H23A,H23B,H23C), C24(H24A,H24B,H24C), C20(H20A,H20B,H20C), C20(H20D,H20E,
 H20F), C27(H27A,H27B,H27C), C7(H7A,H7B,H7C), C18(H18A,H18B,H18C), C16(H16A,
 H16B,H16C), C17(H17A,H17B,H17C), C31(H31A,H31B,H31C), C30(H30A,H30B,H30C),
 C14(H14A,H14B,H14C), C22(H22A,H22B,H22C), C21(H21A,H21B,H21C), C30A(H30D,H30E,
 H30F), C31A(H31D,H31E,H31F), C22A(H22D,H22E,H22F), C21A(H21D,H21E,H21F)
;
_olex2_submission_special_instructions 'No special instructions were received'
_oxdiff_exptl_absorpt_empirical_details
;
        Empirical correction (ABSPACK) includes:
        - Absorption correction using spherical harmonics
        - Frame scaling
;

loop_
_space_group_symop_operation_xyz
'x, y, z'
'-x+1/2, -y, z+1/2'
'-x, y+1/2, -z+1/2'
'x+1/2, -y+1/2, -z'
'-x, -y, -z'
'x-1/2, y, -z-1/2'
'x, -y-1/2, z-1/2'
'-x-1/2, y-1/2, z'

loop_
_atom_site_label
_atom_site_type_symbol
_atom_site_fract_x
_atom_site_fract_y
_atom_site_fract_z
_atom_site_U_iso_or_equiv
_atom_site_adp_type
_atom_site_occupancy
_atom_site_site_symmetry_order
_atom_site_calc_flag
_atom_site_refinement_flags_posn
_atom_site_refinement_flags_adp
_atom_site_refinement_flags_occupancy
_atom_site_disorder_assembly
_atom_site_disorder_group
Si1 Si 0.27874(4) 0.72612(2) 0.44183(2) 0.03090(12) Uani 1 1 d . . . . .
Si2 Si 0.3760(2) 0.77765(13) 0.30539(8) 0.0302(4) Uani 0.699(7) 1 d . . P A 1
Na1 Na 0.70977(5) 0.54808(3) 0.37795(2) 0.02597(14) Uani 1 1 d . . . . .
O1 O 0.60271(9) 0.59887(7) 0.32183(3) 0.0325(3) Uani 1 1 d . . . . .
N1 N 0.90711(12) 0.60209(8) 0.36293(4) 0.0332(3) Uani 1 1 d . . . . .
N3 N 0.6637(3) 0.41788(18) 0.36455(12) 0.0337(7) Uani 0.839(7) 1 d . . P B 1
N2 N 0.86994(12) 0.46672(8) 0.41230(5) 0.0376(3) Uani 1 1 d . . . . .
C1 C 0.40109(12) 0.59909(8) 0.33650(4) 0.0237(3) Uani 1 1 d . . . . .
C8 C 0.51068(13) 0.63502(8) 0.40372(4) 0.0255(3) Uani 1 1 d . . . . .
O2 O 0.40068(14) 0.52885(9) 0.41256(5) 0.0310(5) Uani 0.673(4) 1 d . . P C 1
C19 C 0.45655(13) 0.73762(8) 0.34942(5) 0.0267(3) Uani 1 1 d . . . . .
H19A H 0.5371 0.7307 0.3408 0.032 Uiso 0.699(7) 1 calc R . P A 1
H19B H 0.4578 0.7747 0.3704 0.032 Uiso 0.699(7) 1 calc R . P A 1
H19C H 0.5287 0.7267 0.3351 0.032 Uiso 0.301(7) 1 calc R . P A 2
H19D H 0.4773 0.7708 0.3712 0.032 Uiso 0.301(7) 1 calc R . P A 2
C6 C 0.49169(13) 0.57478(8) 0.31286(4) 0.0262(3) Uani 1 1 d . . . . .
C13 C 0.49707(14) 0.57001(9) 0.42423(5) 0.0295(3) Uani 1 1 d . . . . .
H13 H 0.4356 0.5392 0.4170 0.044 Uiso 0.327(4) 1 calc R . P C 2
C15 C 0.29205(13) 0.67334(8) 0.39507(5) 0.0269(3) Uani 1 1 d . . . . .
H15A H 0.2622 0.6248 0.4010 0.032 Uiso 1 1 calc R . . . .
H15B H 0.2379 0.6951 0.3759 0.032 Uiso 1 1 calc R . . . .
C5 C 0.47805(15) 0.52646(9) 0.28170(5) 0.0328(4) Uani 1 1 d . . . . .
H5 H 0.5424 0.5130 0.2660 0.039 Uiso 1 1 calc R . . . .
C9 C 0.60482(13) 0.67670(9) 0.41545(5) 0.0312(3) Uani 1 1 d . . . . .
H9 H 0.6189 0.7203 0.4018 0.037 Uiso 1 1 calc R . . . .
C4 C 0.37072(16) 0.49812(9) 0.27357(5) 0.0365(4) Uani 1 1 d . . . . .
H4 H 0.3607 0.4651 0.2524 0.044 Uiso 1 1 calc R . . . .
C2 C 0.29487(14) 0.56792(9) 0.32710(5) 0.0319(3) Uani 1 1 d . . . . .
H2 H 0.2299 0.5813 0.3425 0.038 Uiso 1 1 calc R . . . .
C10 C 0.67861(15) 0.65753(10) 0.44606(5) 0.0384(4) Uani 1 1 d . . . . .
H10 H 0.7408 0.6879 0.4532 0.046 Uiso 1 1 calc R . . . .
C3 C 0.27871(16) 0.51852(9) 0.29663(5) 0.0372(4) Uani 1 1 d . . . . .
H3 H 0.2047 0.4990 0.2918 0.045 Uiso 1 1 calc R . . . .
C12 C 0.57047(17) 0.54918(10) 0.45478(5) 0.0392(4) Uani 1 1 d . . . . .
H12 H 0.5592 0.5047 0.4679 0.047 Uiso 1 1 calc R . . . .
C11 C 0.66064(17) 0.59414(11) 0.46599(5) 0.0439(5) Uani 1 1 d . . . . .
H11 H 0.7096 0.5810 0.4874 0.053 Uiso 1 1 calc R . . . .
C23 C 0.90610(17) 0.68036(10) 0.36554(6) 0.0440(4) Uani 1 1 d . . . . .
H23A H 0.8561 0.6999 0.3448 0.066 Uiso 1 1 calc GR . . . .
H23B H 0.9843 0.6987 0.3619 0.066 Uiso 1 1 calc GR . . . .
H23C H 0.8773 0.6949 0.3917 0.066 Uiso 1 1 calc GR . . . .
C25 C 0.98208(14) 0.57455(10) 0.39473(6) 0.0390(4) Uani 1 1 d . . . . .
H25A H 0.9574 0.5955 0.4203 0.047 Uiso 1 1 calc R . . . .
H25B H 1.0618 0.5905 0.3896 0.047 Uiso 1 1 calc R . . . .
C26 C 0.98074(15) 0.49403(11) 0.39823(6) 0.0415(4) Uani 1 1 d . . . . .
H26A H 0.9979 0.4728 0.3720 0.050 Uiso 1 1 calc R . . . .
H26B H 1.0418 0.4788 0.4169 0.050 Uiso 1 1 calc R . . . .
C24 C 0.95201(17) 0.58173(12) 0.32376(6) 0.0458(5) Uani 1 1 d . . . . .
H24A H 0.9481 0.5296 0.3207 0.069 Uiso 1 1 calc GR . . . .
H24B H 1.0320 0.5975 0.3214 0.069 Uiso 1 1 calc GR . . . .
H24C H 0.9058 0.6046 0.3030 0.069 Uiso 1 1 calc GR . . . .
C20 C 0.44853(19) 0.86326(10) 0.29200(6) 0.0473(5) Uani 1 1 d . . . . .
H20A H 0.4146 0.8824 0.2676 0.071 Uiso 0.699(7) 1 calc GR . P A 1
H20B H 0.5306 0.8545 0.2878 0.071 Uiso 0.699(7) 1 calc GR . P A 1
H20C H 0.4386 0.8979 0.3136 0.071 Uiso 0.699(7) 1 calc GR . P A 1
H20D H 0.4775 0.8961 0.3124 0.071 Uiso 0.301(7) 1 calc GR . P A 2
H20E H 0.3956 0.8890 0.2744 0.071 Uiso 0.301(7) 1 calc GR . P A 2
H20F H 0.5131 0.8446 0.2764 0.071 Uiso 0.301(7) 1 calc GR . P A 2
B1 B 0.41535(14) 0.66173(9) 0.37087(5) 0.0231(3) Uani 1 1 d . . . . .
C27 C 0.86749(18) 0.46884(11) 0.45557(6) 0.0485(5) Uani 1 1 d . . . . .
H27A H 0.8823 0.5179 0.4646 0.073 Uiso 1 1 calc GR . . . .
H27B H 0.9267 0.4368 0.4662 0.073 Uiso 1 1 calc GR . . . .
H27C H 0.7918 0.4533 0.4650 0.073 Uiso 1 1 calc GR . . . .
C28 C 0.8521(3) 0.3934(2) 0.39662(12) 0.0426(8) Uani 0.839(7) 1 d . . P B 1
H28A H 0.8903 0.3585 0.4143 0.051 Uiso 0.839(7) 1 calc R . P B 1
H28B H 0.8879 0.3896 0.3700 0.051 Uiso 0.839(7) 1 calc R . P B 1
C7 C 0.66189(17) 0.63097(15) 0.28940(6) 0.0583(6) Uani 1 1 d . . . . .
H7A H 0.7246 0.6609 0.2995 0.087 Uiso 1 1 calc GR . . . .
H7B H 0.6084 0.6607 0.2741 0.087 Uiso 1 1 calc GR . . . .
H7C H 0.6935 0.5934 0.2722 0.087 Uiso 1 1 calc GR . . . .
C18 C 0.12358(16) 0.74592(15) 0.45133(7) 0.0600(7) Uani 1 1 d . . . . .
H18A H 0.0922 0.7735 0.4291 0.090 Uiso 1 1 calc GR . . . .
H18B H 0.1162 0.7738 0.4759 0.090 Uiso 1 1 calc GR . . . .
H18C H 0.0811 0.7008 0.4540 0.090 Uiso 1 1 calc GR . . . .
C16 C 0.3335(2) 0.67506(13) 0.48591(6) 0.0593(6) Uani 1 1 d . . . . .
H16A H 0.2984 0.6274 0.4864 0.089 Uiso 1 1 calc GR . . . .
H16B H 0.3137 0.7009 0.5103 0.089 Uiso 1 1 calc GR . . . .
H16C H 0.4172 0.6703 0.4840 0.089 Uiso 1 1 calc GR . . . .
C17 C 0.3572(2) 0.81327(11) 0.44286(7) 0.0606(7) Uani 1 1 d . . . . .
H17A H 0.4398 0.8045 0.4404 0.091 Uiso 1 1 calc GR . . . .
H17B H 0.3416 0.8378 0.4680 0.091 Uiso 1 1 calc GR . . . .
H17C H 0.3312 0.8433 0.4207 0.091 Uiso 1 1 calc GR . . . .
C29 C 0.7255(3) 0.37510(11) 0.39349(9) 0.0439(8) Uani 0.839(7) 1 d . . P B 1
H29A H 0.7178 0.3239 0.3863 0.053 Uiso 0.839(7) 1 calc R . P B 1
H29B H 0.6893 0.3818 0.4198 0.053 Uiso 0.839(7) 1 calc R . P B 1
C31 C 0.5410(3) 0.39976(15) 0.36605(12) 0.0492(8) Uani 0.839(7) 1 d . . P B 1
H31A H 0.5121 0.4071 0.3931 0.074 Uiso 0.839(7) 1 calc GR . P B 1
H31B H 0.5304 0.3495 0.3584 0.074 Uiso 0.839(7) 1 calc GR . P B 1
H31C H 0.4986 0.4306 0.3476 0.074 Uiso 0.839(7) 1 calc GR . P B 1
C30 C 0.7055(4) 0.4045(4) 0.3237(2) 0.0532(12) Uani 0.839(7) 1 d . . P B 1
H30A H 0.6561 0.4297 0.3047 0.080 Uiso 0.839(7) 1 calc GR . P B 1
H30B H 0.7035 0.3530 0.3181 0.080 Uiso 0.839(7) 1 calc GR . P B 1
H30C H 0.7845 0.4221 0.3211 0.080 Uiso 0.839(7) 1 calc GR . P B 1
C14 C 0.3561(2) 0.47825(15) 0.43991(8) 0.0392(7) Uani 0.673(4) 1 d . . P C 1
H14A H 0.2855 0.4573 0.4292 0.059 Uiso 0.673(4) 1 calc GR . P C 1
H14B H 0.3391 0.5022 0.4651 0.059 Uiso 0.673(4) 1 calc GR . P C 1
H14C H 0.4129 0.4403 0.4443 0.059 Uiso 0.673(4) 1 calc GR . P C 1
C22 C 0.3873(5) 0.72404(16) 0.25840(11) 0.0623(14) Uani 0.699(7) 1 d . . P A 1
H22A H 0.3420 0.7472 0.2375 0.093 Uiso 0.699(7) 1 calc GR . P A 1
H22B H 0.3577 0.6756 0.2630 0.093 Uiso 0.699(7) 1 calc GR . P A 1
H22C H 0.4679 0.7213 0.2501 0.093 Uiso 0.699(7) 1 calc GR . P A 1
C21 C 0.2212(3) 0.7944(3) 0.31462(17) 0.0782(19) Uani 0.699(7) 1 d . . P A 1
H21A H 0.2118 0.8185 0.3403 0.117 Uiso 0.699(7) 1 calc GR . P A 1
H21B H 0.1797 0.7487 0.3150 0.117 Uiso 0.699(7) 1 calc GR . P A 1
H21C H 0.1902 0.8249 0.2935 0.117 Uiso 0.699(7) 1 calc GR . P A 1
C28A C 0.8264(18) 0.3898(10) 0.4132(6) 0.042(4) Uani 0.161(7) 1 d . . P B 2
H28C H 0.8888 0.3565 0.4209 0.050 Uiso 0.161(7) 1 calc R . P B 2
H28D H 0.7624 0.3848 0.4324 0.050 Uiso 0.161(7) 1 calc R . P B 2
C29A C 0.7873(11) 0.3748(6) 0.3731(4) 0.039(4) Uani 0.161(7) 1 d . . P B 2
H29C H 0.7659 0.3235 0.3719 0.047 Uiso 0.161(7) 1 calc R . P B 2
H29D H 0.8533 0.3817 0.3550 0.047 Uiso 0.161(7) 1 calc R . P B 2
C30A C 0.665(2) 0.400(2) 0.3179(11) 0.055(6) Uani 0.161(7) 1 d . . P B 2
H30D H 0.5943 0.4233 0.3089 0.083 Uiso 0.161(7) 1 calc GR . P B 2
H30E H 0.6575 0.3482 0.3157 0.083 Uiso 0.161(7) 1 calc GR . P B 2
H30F H 0.7296 0.4165 0.3014 0.083 Uiso 0.161(7) 1 calc GR . P B 2
C31A C 0.5859(17) 0.3984(8) 0.3791(6) 0.047(4) Uani 0.161(7) 1 d . . P B 2
H31D H 0.5960 0.4123 0.4069 0.071 Uiso 0.161(7) 1 calc GR . P B 2
H31E H 0.5751 0.3464 0.3774 0.071 Uiso 0.161(7) 1 calc GR . P B 2
H31F H 0.5182 0.4227 0.3681 0.071 Uiso 0.161(7) 1 calc GR . P B 2
C22A C 0.3046(12) 0.7299(5) 0.2770(3) 0.071(4) Uani 0.301(7) 1 d . . P A 2
H22D H 0.3653 0.7052 0.2622 0.107 Uiso 0.301(7) 1 calc GR . P A 2
H22E H 0.2604 0.7603 0.2589 0.107 Uiso 0.301(7) 1 calc GR . P A 2
H22F H 0.2536 0.6945 0.2892 0.107 Uiso 0.301(7) 1 calc GR . P A 2
C21A C 0.2465(9) 0.8394(6) 0.3404(4) 0.073(4) Uani 0.301(7) 1 d . U P A 2
H21D H 0.1930 0.8059 0.3530 0.109 Uiso 0.301(7) 1 calc GR . P A 2
H21E H 0.2060 0.8667 0.3198 0.109 Uiso 0.301(7) 1 calc GR . P A 2
H21F H 0.2774 0.8723 0.3603 0.109 Uiso 0.301(7) 1 calc GR . P A 2
Si Si 0.3706(6) 0.7865(4) 0.31650(18) 0.0380(11) Uani 0.301(7) 1 d . . P A 2
N3A N 0.6857(17) 0.4186(11) 0.3568(5) 0.025(4) Uani 0.161(7) 1 d . U P B 2

loop_
_atom_site_aniso_label
_atom_site_aniso_U_11
_atom_site_aniso_U_22
_atom_site_aniso_U_33
_atom_site_aniso_U_23
_atom_site_aniso_U_13
_atom_site_aniso_U_12
Si1 0.0252(2) 0.0315(2) 0.0360(2) -0.01166(18) 0.00928(17) -0.00495(17)
Si2 0.0311(5) 0.0244(5) 0.0353(10) 0.0069(6) -0.0087(7) -0.0017(4)
Na1 0.0214(3) 0.0242(3) 0.0323(3) -0.0026(2) 0.0010(2) 0.0000(2)
O1 0.0220(5) 0.0482(7) 0.0274(6) -0.0026(5) 0.0034(4) 0.0028(5)
N1 0.0255(7) 0.0340(7) 0.0403(8) -0.0048(6) 0.0026(6) -0.0023(5)
N3 0.0329(19) 0.0281(11) 0.0400(18) -0.0018(11) -0.0031(14) -0.0022(11)
N2 0.0313(7) 0.0295(7) 0.0520(9) -0.0036(6) -0.0098(6) 0.0036(6)
C1 0.0246(7) 0.0210(6) 0.0254(7) 0.0018(5) 0.0036(6) 0.0005(5)
C8 0.0239(7) 0.0279(7) 0.0247(7) -0.0063(6) 0.0049(6) 0.0021(6)
O2 0.0353(9) 0.0305(9) 0.0274(9) 0.0079(7) -0.0043(7) -0.0073(7)
C19 0.0222(7) 0.0243(7) 0.0335(8) -0.0013(6) 0.0033(6) -0.0028(6)
C6 0.0255(7) 0.0284(7) 0.0247(7) 0.0023(6) 0.0013(6) 0.0032(6)
C13 0.0337(8) 0.0305(8) 0.0244(7) -0.0036(6) 0.0006(6) 0.0024(6)
C15 0.0220(7) 0.0261(7) 0.0327(8) -0.0059(6) 0.0055(6) -0.0043(6)
C5 0.0375(9) 0.0342(8) 0.0267(8) -0.0029(6) 0.0050(7) 0.0082(7)
C9 0.0246(7) 0.0327(8) 0.0363(8) -0.0095(7) 0.0026(6) 0.0021(6)
C4 0.0510(10) 0.0287(8) 0.0296(8) -0.0060(7) 0.0001(7) -0.0010(7)
C2 0.0288(8) 0.0304(8) 0.0364(9) -0.0065(7) 0.0073(7) -0.0068(6)
C10 0.0293(8) 0.0446(10) 0.0413(9) -0.0191(8) -0.0062(7) 0.0055(7)
C3 0.0387(9) 0.0329(9) 0.0399(9) -0.0067(7) 0.0021(7) -0.0122(7)
C12 0.0502(10) 0.0410(9) 0.0264(8) -0.0012(7) -0.0049(8) 0.0102(8)
C11 0.0441(10) 0.0579(12) 0.0297(8) -0.0151(8) -0.0127(8) 0.0175(9)
C23 0.0426(10) 0.0355(9) 0.0538(11) -0.0029(8) 0.0038(9) -0.0109(8)
C25 0.0215(7) 0.0503(10) 0.0451(10) -0.0038(8) -0.0025(7) -0.0063(7)
C26 0.0278(8) 0.0485(10) 0.0481(10) -0.0065(8) -0.0052(8) 0.0117(8)
C24 0.0385(10) 0.0567(12) 0.0423(10) -0.0051(9) 0.0034(8) 0.0068(9)
C20 0.0584(12) 0.0375(10) 0.0461(11) 0.0123(8) -0.0096(9) -0.0106(9)
B1 0.0191(7) 0.0231(8) 0.0272(8) -0.0018(6) 0.0035(6) -0.0017(6)
C27 0.0463(11) 0.0447(11) 0.0546(12) 0.0096(9) -0.0007(9) 0.0082(9)
C28 0.0407(18) 0.0273(13) 0.060(2) -0.0036(17) -0.0142(16) 0.0075(12)
C7 0.0327(10) 0.1039(19) 0.0382(10) 0.0016(11) 0.0087(8) -0.0195(11)
C18 0.0303(9) 0.0913(17) 0.0583(13) -0.0414(13) 0.0113(9) -0.0005(10)
C16 0.0869(17) 0.0594(13) 0.0314(10) -0.0121(9) 0.0081(10) 0.0155(12)
C17 0.0676(14) 0.0426(11) 0.0715(15) -0.0284(10) 0.0322(12) -0.0211(10)
C29 0.0477(17) 0.0228(10) 0.0610(17) 0.0032(10) -0.0161(14) -0.0016(9)
C31 0.0362(17) 0.0342(13) 0.077(2) 0.0045(13) -0.0128(14) -0.0094(12)
C30 0.056(3) 0.053(2) 0.050(2) -0.0143(16) -0.008(2) 0.013(2)
C14 0.0444(15) 0.0372(14) 0.0361(14) 0.0115(11) 0.0025(11) -0.0059(11)
C22 0.118(4) 0.0299(14) 0.0392(18) -0.0002(12) -0.034(2) 0.0009(18)
C21 0.0322(16) 0.100(4) 0.103(4) 0.053(3) -0.0032(18) 0.0134(18)
C28A 0.050(10) 0.022(6) 0.054(11) 0.009(8) -0.004(8) 0.005(6)
C29A 0.025(6) 0.028(5) 0.063(9) -0.001(5) -0.004(6) 0.012(4)
C30A 0.064(17) 0.048(10) 0.054(14) -0.017(9) -0.002(13) 0.009(14)
C31A 0.036(9) 0.036(7) 0.069(11) -0.032(7) -0.008(8) 0.009(7)
C22A 0.103(9) 0.045(4) 0.065(6) 0.010(4) -0.046(6) -0.007(5)
C21A 0.053(5) 0.074(6) 0.091(7) 0.046(6) 0.022(5) 0.028(5)
Si 0.0413(15) 0.040(2) 0.032(2) 0.0070(15) -0.0091(17) -0.0175(13)
N3A 0.025(4) 0.025(4) 0.025(4) 0.0002(10) 0.0004(10) 0.0002(10)

loop_
_atom_type_symbol
_atom_type_description
_atom_type_scat_dispersion_real
_atom_type_scat_dispersion_imag
_atom_type_scat_source
C C 0.0181 0.0091 'International Tables Vol C Tables 4.2.6.8 and 6.1.1.4'
H H 0.0000 0.0000 'International Tables Vol C Tables 4.2.6.8 and 6.1.1.4'
B B 0.0090 0.0039 'International Tables Vol C Tables 4.2.6.8 and 6.1.1.4'
N N 0.0311 0.0180 'International Tables Vol C Tables 4.2.6.8 and 6.1.1.4'
Na Na 0.1353 0.1239 'International Tables Vol C Tables 4.2.6.8 and 6.1.1.4'
O O 0.0492 0.0322 'International Tables Vol C Tables 4.2.6.8 and 6.1.1.4'
Si Si 0.2541 0.3302 'International Tables Vol C Tables 4.2.6.8 and 6.1.1.4'

loop_
_exptl_crystal_face_index_h
_exptl_crystal_face_index_k
_exptl_crystal_face_index_l
_exptl_crystal_face_perp_dist
1 1 0 0.2492
-1 -1 0 0.2917
-1 1 0 0.1948
-1 0 0 0.2468
1 0 0 0.235
1 1 -1 0.2455
0 1 -1 0.2367
0 -1 1 0.1736
1 -1 -1 0.1582
-1 1 1 0.1981
0 0 -1 0.1619
0 0 1 0.1555
0 -1 -1 0.1843
0 1 1 0.2379
-1 1 -1 0.1808
1 -1 1 0.1849
1 1 1 0.2403
1 0 1 0.2268
-1 0 -1 0.2427
0 -1 0 0.1649
0 1 0 0.2299
3 4 -19 0.1916
-1 9 -14 0.2159
5 -1 -16 0.1765
-1 -8 17 0.1685
-4 0 18 0.1975
2 -5 19 0.1449
3 -7 -16 0.1629
-2 5 -20 0.2002
-3 6 17 0.2222
4 4 16 0.2136
6 -2 15 0.1865
-5 1 -15 0.2153

loop_
_geom_angle_atom_site_label_1
_geom_angle_atom_site_label_2
_geom_angle_atom_site_label_3
_geom_angle
_geom_angle_site_symmetry_1
_geom_angle_site_symmetry_3
_geom_angle_publ_flag
C15 Si1 C18 109.21(8) . . ?
C15 Si1 C16 111.84(8) . . ?
C15 Si1 C17 115.83(8) . . ?
C18 Si1 C16 107.05(12) . . ?
C17 Si1 C18 107.27(11) . . ?
C17 Si1 C16 105.18(12) . . ?
C20 Si2 C19 107.57(15) . . ?
C20 Si2 C22 102.80(17) . . ?
C22 Si2 C19 114.38(16) . . ?
C21 Si2 C19 114.41(18) . . ?
C21 Si2 C20 109.6(2) . . ?
C21 Si2 C22 107.4(3) . . ?
O1 Na1 N1 98.70(5) . . ?
O1 Na1 N3 97.24(9) . . ?
O1 Na1 N2 155.28(5) . . ?
O1 Na1 C8 67.45(4) . . ?
O1 Na1 C13 85.84(4) . . ?
O1 Na1 C9 78.86(5) . . ?
O1 Na1 C10 104.87(5) . . ?
O1 Na1 C12 112.37(5) . . ?
O1 Na1 N3A 95.5(5) . . ?
N1 Na1 N2 71.50(5) . . ?
N1 Na1 C8 123.02(5) . . ?
N1 Na1 C13 143.33(5) . . ?
N1 Na1 C9 97.74(5) . . ?
N1 Na1 C10 89.53(5) . . ?
N1 Na1 C12 129.90(5) . . ?
N3 Na1 N1 122.24(10) . . ?
N3 Na1 N2 71.26(8) . . ?
N3 Na1 C8 114.41(9) . . ?
N3 Na1 C13 92.85(10) . . ?
N3 Na1 C9 139.83(10) . . ?
N3 Na1 C10 137.91(11) . . ?
N3 Na1 C12 92.59(10) . . ?
N2 Na1 C8 137.06(5) . . ?
N2 Na1 C13 115.82(5) . . ?
N2 Na1 C9 124.20(5) . . ?
N2 Na1 C10 97.83(5) . . ?
N2 Na1 C12 90.42(5) . . ?
C8 Na1 C9 27.30(4) . . ?
C8 Na1 C10 47.82(4) . . ?
C8 Na1 C12 48.09(5) . . ?
C13 Na1 C8 27.50(4) . . ?
C13 Na1 C9 47.16(5) . . ?
C13 Na1 C10 54.47(5) . . ?
C13 Na1 C12 26.75(5) . . ?
C9 Na1 C10 26.37(5) . . ?
C9 Na1 C12 54.33(5) . . ?
C12 Na1 C10 45.96(5) . . ?
N3A Na1 N1 114.8(4) . . ?
N3A Na1 N2 69.9(5) . . ?
N3A Na1 C8 121.3(4) . . ?
N3A Na1 C13 100.8(4) . . ?
N3A Na1 C9 147.5(4) . . ?
N3A Na1 C10 145.6(4) . . ?
N3A Na1 C12 100.7(4) . . ?
C6 O1 Na1 120.68(9) . . ?
C6 O1 C7 114.59(13) . . ?
C7 O1 Na1 120.51(11) . . ?
C23 N1 Na1 111.97(11) . . ?
C23 N1 C25 108.01(14) . . ?
C23 N1 C24 108.35(15) . . ?
C25 N1 Na1 104.50(10) . . ?
C24 N1 Na1 113.27(11) . . ?
C24 N1 C25 110.60(14) . . ?
C29 N3 Na1 107.7(2) . . ?
C29 N3 C31 109.4(3) . . ?
C29 N3 C30 111.7(4) . . ?
C31 N3 Na1 114.9(2) . . ?
C31 N3 C30 108.2(3) . . ?
C30 N3 Na1 104.9(4) . . ?
C26 N2 Na1 106.06(11) . . ?
C26 N2 C28 109.2(2) . . ?
C26 N2 C28A 128.9(8) . . ?
C27 N2 Na1 113.84(11) . . ?
C27 N2 C26 109.33(15) . . ?
C27 N2 C28 112.3(2) . . ?
C27 N2 C28A 89.9(8) . . ?
C28 N2 Na1 105.83(16) . . ?
C28A N2 Na1 108.2(8) . . ?
C6 C1 C2 113.71(14) . . ?
C6 C1 B1 123.56(13) . . ?
C2 C1 B1 122.66(13) . . ?
C13 C8 Na1 76.05(9) . . ?
C13 C8 B1 121.09(13) . . ?
C9 C8 Na1 76.98(9) . . ?
C9 C8 C13 115.41(15) . . ?
C9 C8 B1 123.32(14) . . ?
B1 C8 Na1 119.82(9) . . ?
C13 O2 C14 118.12(17) . . ?
Si2 C19 H19A 106.8 . . ?
Si2 C19 H19B 106.8 . . ?
H19A C19 H19B 106.7 . . ?
H19C C19 H19D 106.5 . . ?
B1 C19 Si2 122.05(13) . . ?
B1 C19 H19A 106.8 . . ?
B1 C19 H19B 106.8 . . ?
B1 C19 H19C 106.4 . . ?
B1 C19 H19D 106.4 . . ?
B1 C19 Si 123.7(2) . . ?
Si C19 H19C 106.4 . . ?
Si C19 H19D 106.4 . . ?
C1 C6 O1 117.97(13) . . ?
C5 C6 O1 118.37(14) . . ?
C5 C6 C1 123.63(15) . . ?
Na1 C13 H13 114.3 . . ?
C8 C13 Na1 76.45(9) . . ?
C8 C13 O2 114.93(14) . . ?
C8 C13 H13 118.8 . . ?
O2 C13 Na1 116.28(11) . . ?
C12 C13 Na1 80.63(10) . . ?
C12 C13 C8 122.35(16) . . ?
C12 C13 O2 122.67(16) . . ?
C12 C13 H13 118.8 . . ?
Si1 C15 H15A 106.4 . . ?
Si1 C15 H15B 106.4 . . ?
H15A C15 H15B 106.5 . . ?
B1 C15 Si1 123.65(10) . . ?
B1 C15 H15A 106.4 . . ?
B1 C15 H15B 106.4 . . ?
C6 C5 H5 120.0 . . ?
C4 C5 C6 119.95(15) . . ?
C4 C5 H5 120.0 . . ?
Na1 C9 H9 114.5 . . ?
C8 C9 Na1 75.72(9) . . ?
C8 C9 H9 118.3 . . ?
C10 C9 Na1 81.57(10) . . ?
C10 C9 C8 123.37(17) . . ?
C10 C9 H9 118.3 . . ?
C5 C4 H4 120.5 . . ?
C3 C4 C5 119.02(15) . . ?
C3 C4 H4 120.5 . . ?
C1 C2 H2 118.0 . . ?
C3 C2 C1 124.06(15) . . ?
C3 C2 H2 118.0 . . ?
Na1 C10 H10 119.4 . . ?
C9 C10 Na1 72.06(9) . . ?
C9 C10 H10 120.3 . . ?
C11 C10 Na1 79.15(10) . . ?
C11 C10 C9 119.31(17) . . ?
C11 C10 H10 120.3 . . ?
C4 C3 C2 119.59(16) . . ?
C4 C3 H3 120.2 . . ?
C2 C3 H3 120.2 . . ?
Na1 C12 H12 117.5 . . ?
C13 C12 Na1 72.63(10) . . ?
C13 C12 H12 120.2 . . ?
C13 C12 C11 119.55(17) . . ?
C11 C12 Na1 80.45(11) . . ?
C11 C12 H12 120.2 . . ?
C10 C11 C12 119.95(16) . . ?
C10 C11 H11 120.0 . . ?
C12 C11 H11 120.0 . . ?
N1 C23 H23A 109.5 . . ?
N1 C23 H23B 109.5 . . ?
N1 C23 H23C 109.5 . . ?
H23A C23 H23B 109.5 . . ?
H23A C23 H23C 109.5 . . ?
H23B C23 H23C 109.5 . . ?
N1 C25 H25A 108.9 . . ?
N1 C25 H25B 108.9 . . ?
N1 C25 C26 113.46(15) . . ?
H25A C25 H25B 107.7 . . ?
C26 C25 H25A 108.9 . . ?
C26 C25 H25B 108.9 . . ?
N2 C26 C25 112.40(14) . . ?
N2 C26 H26A 109.1 . . ?
N2 C26 H26B 109.1 . . ?
C25 C26 H26A 109.1 . . ?
C25 C26 H26B 109.1 . . ?
H26A C26 H26B 107.9 . . ?
N1 C24 H24A 109.5 . . ?
N1 C24 H24B 109.5 . . ?
N1 C24 H24C 109.5 . . ?
H24A C24 H24B 109.5 . . ?
H24A C24 H24C 109.5 . . ?
H24B C24 H24C 109.5 . . ?
Si2 C20 H20A 109.5 . . ?
Si2 C20 H20B 109.5 . . ?
Si2 C20 H20C 109.5 . . ?
H20A C20 H20B 109.5 . . ?
H20A C20 H20C 109.5 . . ?
H20B C20 H20C 109.5 . . ?
H20D C20 H20E 109.5 . . ?
H20D C20 H20F 109.5 . . ?
H20E C20 H20F 109.5 . . ?
Si C20 H20D 109.5 . . ?
Si C20 H20E 109.5 . . ?
Si C20 H20F 109.5 . . ?
C1 B1 C19 109.11(12) . . ?
C1 B1 C15 110.38(12) . . ?
C8 B1 C1 108.94(12) . . ?
C8 B1 C19 110.87(12) . . ?
C8 B1 C15 106.97(12) . . ?
C19 B1 C15 110.54(12) . . ?
N2 C27 H27A 109.5 . . ?
N2 C27 H27B 109.5 . . ?
N2 C27 H27C 109.5 . . ?
H27A C27 H27B 109.5 . . ?
H27A C27 H27C 109.5 . . ?
H27B C27 H27C 109.5 . . ?
N2 C28 H28A 109.3 . . ?
N2 C28 H28B 109.3 . . ?
N2 C28 C29 111.7(3) . . ?
H28A C28 H28B 107.9 . . ?
C29 C28 H28A 109.3 . . ?
C29 C28 H28B 109.3 . . ?
O1 C7 H7A 109.5 . . ?
O1 C7 H7B 109.5 . . ?
O1 C7 H7C 109.5 . . ?
H7A C7 H7B 109.5 . . ?
H7A C7 H7C 109.5 . . ?
H7B C7 H7C 109.5 . . ?
Si1 C18 H18A 109.5 . . ?
Si1 C18 H18B 109.5 . . ?
Si1 C18 H18C 109.5 . . ?
H18A C18 H18B 109.5 . . ?
H18A C18 H18C 109.5 . . ?
H18B C18 H18C 109.5 . . ?
Si1 C16 H16A 109.5 . . ?
Si1 C16 H16B 109.5 . . ?
Si1 C16 H16C 109.5 . . ?
H16A C16 H16B 109.5 . . ?
H16A C16 H16C 109.5 . . ?
H16B C16 H16C 109.5 . . ?
Si1 C17 H17A 109.5 . . ?
Si1 C17 H17B 109.5 . . ?
Si1 C17 H17C 109.5 . . ?
H17A C17 H17B 109.5 . . ?
H17A C17 H17C 109.5 . . ?
H17B C17 H17C 109.5 . . ?
N3 C29 C28 113.8(3) . . ?
N3 C29 H29A 108.8 . . ?
N3 C29 H29B 108.8 . . ?
C28 C29 H29A 108.8 . . ?
C28 C29 H29B 108.8 . . ?
H29A C29 H29B 107.7 . . ?
N3 C31 H31A 109.5 . . ?
N3 C31 H31B 109.5 . . ?
N3 C31 H31C 109.5 . . ?
H31A C31 H31B 109.5 . . ?
H31A C31 H31C 109.5 . . ?
H31B C31 H31C 109.5 . . ?
N3 C30 H30A 109.5 . . ?
N3 C30 H30B 109.5 . . ?
N3 C30 H30C 109.5 . . ?
H30A C30 H30B 109.5 . . ?
H30A C30 H30C 109.5 . . ?
H30B C30 H30C 109.5 . . ?
O2 C14 H14A 109.5 . . ?
O2 C14 H14B 109.5 . . ?
O2 C14 H14C 109.5 . . ?
H14A C14 H14B 109.5 . . ?
H14A C14 H14C 109.5 . . ?
H14B C14 H14C 109.5 . . ?
Si2 C22 H22A 109.5 . . ?
Si2 C22 H22B 109.5 . . ?
Si2 C22 H22C 109.5 . . ?
H22A C22 H22B 109.5 . . ?
H22A C22 H22C 109.5 . . ?
H22B C22 H22C 109.5 . . ?
Si2 C21 H21A 109.5 . . ?
Si2 C21 H21B 109.5 . . ?
Si2 C21 H21C 109.5 . . ?
H21A C21 H21B 109.5 . . ?
H21A C21 H21C 109.5 . . ?
H21B C21 H21C 109.5 . . ?
N2 C28A H28C 110.6 . . ?
N2 C28A H28D 110.6 . . ?
H28C C28A H28D 108.8 . . ?
C29A C28A N2 105.5(13) . . ?
C29A C28A H28C 110.6 . . ?
C29A C28A H28D 110.6 . . ?
C28A C29A H29C 107.8 . . ?
C28A C29A H29D 107.8 . . ?
C28A C29A N3A 118.1(14) . . ?
H29C C29A H29D 107.1 . . ?
N3A C29A H29C 107.8 . . ?
N3A C29A H29D 107.8 . . ?
H30D C30A H30E 109.5 . . ?
H30D C30A H30F 109.5 . . ?
H30E C30A H30F 109.5 . . ?
N3A C30A H30D 109.5 . . ?
N3A C30A H30E 109.5 . . ?
N3A C30A H30F 109.5 . . ?
H31D C31A H31E 109.5 . . ?
H31D C31A H31F 109.5 . . ?
H31E C31A H31F 109.5 . . ?
N3A C31A H31D 109.5 . . ?
N3A C31A H31E 109.5 . . ?
N3A C31A H31F 109.5 . . ?
H22D C22A H22E 109.5 . . ?
H22D C22A H22F 109.5 . . ?
H22E C22A H22F 109.5 . . ?
Si C22A H22D 109.5 . . ?
Si C22A H22E 109.5 . . ?
Si C22A H22F 109.5 . . ?
H21D C21A H21E 109.5 . . ?
H21D C21A H21F 109.5 . . ?
H21E C21A H21F 109.5 . . ?
Si C21A H21D 109.5 . . ?
Si C21A H21E 109.5 . . ?
Si C21A H21F 109.5 . . ?
C19 Si C20 113.5(4) . . ?
C19 Si C22A 113.0(4) . . ?
C19 Si C21A 115.6(4) . . ?
C20 Si C21A 98.9(4) . . ?
C22A Si C20 108.5(4) . . ?
C22A Si C21A 106.2(6) . . ?
C29A N3A Na1 108.7(12) . . ?
C30A N3A Na1 122(2) . . ?
C30A N3A C29A 110.0(19) . . ?
C30A N3A C31A 107(2) . . ?
C31A N3A Na1 101.1(11) . . ?
C31A N3A C29A 107.2(15) . . ?

loop_
_geom_bond_atom_site_label_1
_geom_bond_atom_site_label_2
_geom_bond_distance
_geom_bond_site_symmetry_2
_geom_bond_publ_flag
Si1 C15 1.8645(15) . ?
Si1 C18 1.8712(19) . ?
Si1 C16 1.876(2) . ?
Si1 C17 1.866(2) . ?
Si2 C19 1.907(3) . ?
Si2 C20 1.863(3) . ?
Si2 C22 1.877(4) . ?
Si2 C21 1.856(4) . ?
Na1 O1 2.4549(13) . ?
Na1 N1 2.5593(15) . ?
Na1 N3 2.529(3) . ?
Na1 N2 2.6687(15) . ?
Na1 C8 2.9594(15) . ?
Na1 C13 2.9543(17) . ?
Na1 C9 2.9753(16) . ?
Na1 C10 3.0935(17) . ?
Na1 C12 3.0542(19) . ?
Na1 N3A 2.54(2) . ?
O1 C6 1.4014(19) . ?
O1 C7 1.424(2) . ?
N1 C23 1.464(2) . ?
N1 C25 1.474(2) . ?
N1 C24 1.469(2) . ?
N3 C29 1.451(4) . ?
N3 C31 1.469(4) . ?
N3 C30 1.482(8) . ?
N2 C26 1.466(2) . ?
N2 C27 1.458(3) . ?
N2 C28 1.481(4) . ?
N2 C28A 1.523(19) . ?
C1 C6 1.397(2) . ?
C1 C2 1.403(2) . ?
C1 B1 1.654(2) . ?
C8 C13 1.405(2) . ?
C8 C9 1.401(2) . ?
C8 B1 1.645(2) . ?
O2 C13 1.416(2) . ?
O2 C14 1.418(3) . ?
C19 H19A 0.9900 . ?
C19 H19B 0.9900 . ?
C19 H19C 0.9900 . ?
C19 H19D 0.9900 . ?
C19 B1 1.661(2) . ?
C19 Si 1.751(7) . ?
C6 C5 1.393(2) . ?
C13 H13 0.9500 . ?
C13 C12 1.393(2) . ?
C15 H15A 0.9900 . ?
C15 H15B 0.9900 . ?
C15 B1 1.665(2) . ?
C5 H5 0.9500 . ?
C5 C4 1.384(3) . ?
C9 H9 0.9500 . ?
C9 C10 1.389(2) . ?
C4 H4 0.9500 . ?
C4 C3 1.377(3) . ?
C2 H2 0.9500 . ?
C2 C3 1.393(2) . ?
C10 H10 0.9500 . ?
C10 C11 1.377(3) . ?
C3 H3 0.9500 . ?
C12 H12 0.9500 . ?
C12 C11 1.396(3) . ?
C11 H11 0.9500 . ?
C23 H23A 0.9800 . ?
C23 H23B 0.9800 . ?
C23 H23C 0.9800 . ?
C25 H25A 0.9900 . ?
C25 H25B 0.9900 . ?
C25 C26 1.508(3) . ?
C26 H26A 0.9900 . ?
C26 H26B 0.9900 . ?
C24 H24A 0.9800 . ?
C24 H24B 0.9800 . ?
C24 H24C 0.9800 . ?
C20 H20A 0.9800 . ?
C20 H20B 0.9800 . ?
C20 H20C 0.9800 . ?
C20 H20D 0.9800 . ?
C20 H20E 0.9800 . ?
C20 H20F 0.9800 . ?
C20 Si 1.886(7) . ?
C27 H27A 0.9800 . ?
C27 H27B 0.9800 . ?
C27 H27C 0.9800 . ?
C28 H28A 0.9900 . ?
C28 H28B 0.9900 . ?
C28 C29 1.517(5) . ?
C7 H7A 0.9800 . ?
C7 H7B 0.9800 . ?
C7 H7C 0.9800 . ?
C18 H18A 0.9800 . ?
C18 H18B 0.9800 . ?
C18 H18C 0.9800 . ?
C16 H16A 0.9800 . ?
C16 H16B 0.9800 . ?
C16 H16C 0.9800 . ?
C17 H17A 0.9800 . ?
C17 H17B 0.9800 . ?
C17 H17C 0.9800 . ?
C29 H29A 0.9900 . ?
C29 H29B 0.9900 . ?
C31 H31A 0.9800 . ?
C31 H31B 0.9800 . ?
C31 H31C 0.9800 . ?
C30 H30A 0.9800 . ?
C30 H30B 0.9800 . ?
C30 H30C 0.9800 . ?
C14 H14A 0.9800 . ?
C14 H14B 0.9800 . ?
C14 H14C 0.9800 . ?
C22 H22A 0.9800 . ?
C22 H22B 0.9800 . ?
C22 H22C 0.9800 . ?
C21 H21A 0.9800 . ?
C21 H21B 0.9800 . ?
C21 H21C 0.9800 . ?
C28A H28C 0.9900 . ?
C28A H28D 0.9900 . ?
C28A C29A 1.45(3) . ?
C29A H29C 0.9900 . ?
C29A H29D 0.9900 . ?
C29A N3A 1.54(2) . ?
C30A H30D 0.9800 . ?
C30A H30E 0.9800 . ?
C30A H30F 0.9800 . ?
C30A N3A 1.37(4) . ?
C31A H31D 0.9800 . ?
C31A H31E 0.9800 . ?
C31A H31F 0.9800 . ?
C31A N3A 1.43(2) . ?
C22A H22D 0.9800 . ?
C22A H22E 0.9800 . ?
C22A H22F 0.9800 . ?
C22A Si 1.864(10) . ?
C21A H21D 0.9800 . ?
C21A H21E 0.9800 . ?
C21A H21F 0.9800 . ?
C21A Si 1.924(11) . ?

loop_
_geom_torsion_atom_site_label_1
_geom_torsion_atom_site_label_2
_geom_torsion_atom_site_label_3
_geom_torsion_atom_site_label_4
_geom_torsion
_geom_torsion_site_symmetry_1
_geom_torsion_site_symmetry_2
_geom_torsion_site_symmetry_3
_geom_torsion_site_symmetry_4
_geom_torsion_publ_flag
Si1 C15 B1 C1 168.17(11) . . . . ?
Si1 C15 B1 C8 49.79(16) . . . . ?
Si1 C15 B1 C19 -71.02(16) . . . . ?
Si2 C19 B1 C1 52.23(18) . . . . ?
Si2 C19 B1 C8 172.21(13) . . . . ?
Si2 C19 B1 C15 -69.34(18) . . . . ?
Na1 O1 C6 C1 77.10(15) . . . . ?
Na1 O1 C6 C5 -101.11(14) . . . . ?
Na1 N1 C25 C26 54.39(16) . . . . ?
Na1 N3 C29 C28 -50.2(3) . . . . ?
Na1 N2 C26 C25 38.08(17) . . . . ?
Na1 N2 C28 C29 -40.3(3) . . . . ?
Na1 N2 C28A C29A 49.4(15) . . . . ?
Na1 C8 C13 O2 -112.97(13) . . . . ?
Na1 C8 C13 C12 69.46(15) . . . . ?
Na1 C8 C9 C10 -69.58(15) . . . . ?
Na1 C8 B1 C1 34.56(14) . . . . ?
Na1 C8 B1 C19 -85.53(13) . . . . ?
Na1 C8 B1 C15 153.88(9) . . . . ?
Na1 C13 C12 C11 67.83(16) . . . . ?
Na1 C9 C10 C11 -65.88(15) . . . . ?
Na1 C10 C11 C12 -60.77(16) . . . . ?
Na1 C12 C11 C10 61.68(16) . . . . ?
O1 C6 C5 C4 176.01(15) . . . . ?
N1 C25 C26 N2 -68.1(2) . . . . ?
N2 C28 C29 N3 65.8(4) . . . . ?
N2 C28A C29A N3A -63.6(19) . . . . ?
C1 C6 C5 C4 -2.1(2) . . . . ?
C1 C2 C3 C4 -0.4(3) . . . . ?
C8 C13 C12 Na1 -67.32(14) . . . . ?
C8 C13 C12 C11 0.5(3) . . . . ?
C8 C9 C10 Na1 66.65(14) . . . . ?
C8 C9 C10 C11 0.8(3) . . . . ?
O2 C13 C12 Na1 115.29(16) . . . . ?
O2 C13 C12 C11 -176.88(16) . . . . ?
C6 C1 C2 C3 -1.4(2) . . . . ?
C6 C1 B1 C8 -59.18(18) . . . . ?
C6 C1 B1 C19 61.99(18) . . . . ?
C6 C1 B1 C15 -176.35(14) . . . . ?
C6 C5 C4 C3 0.1(3) . . . . ?
C13 C8 C9 Na1 67.43(12) . . . . ?
C13 C8 C9 C10 -2.2(2) . . . . ?
C13 C8 B1 C1 -56.66(17) . . . . ?
C13 C8 B1 C19 -176.74(13) . . . . ?
C13 C8 B1 C15 62.66(17) . . . . ?
C13 C12 C11 C10 -2.0(3) . . . . ?
C5 C4 C3 C2 1.1(3) . . . . ?
C9 C8 C13 Na1 -67.97(12) . . . . ?
C9 C8 C13 O2 179.06(14) . . . . ?
C9 C8 C13 C12 1.5(2) . . . . ?
C9 C8 B1 C1 128.34(14) . . . . ?
C9 C8 B1 C19 8.26(19) . . . . ?
C9 C8 B1 C15 -112.34(15) . . . . ?
C9 C10 C11 C12 1.4(3) . . . . ?
C2 C1 C6 O1 -175.48(14) . . . . ?
C2 C1 C6 C5 2.6(2) . . . . ?
C2 C1 B1 C8 124.05(15) . . . . ?
C2 C1 B1 C19 -114.78(16) . . . . ?
C2 C1 B1 C15 6.9(2) . . . . ?
C23 N1 C25 C26 173.76(15) . . . . ?
C26 N2 C28 C29 -154.1(3) . . . . ?
C26 N2 C28A C29A -80.4(15) . . . . ?
C24 N1 C25 C26 -67.83(19) . . . . ?
B1 C1 C6 O1 7.5(2) . . . . ?
B1 C1 C6 C5 -174.41(14) . . . . ?
B1 C1 C2 C3 175.67(16) . . . . ?
B1 C8 C13 Na1 116.66(12) . . . . ?
B1 C8 C13 O2 3.7(2) . . . . ?
B1 C8 C13 C12 -173.89(15) . . . . ?
B1 C8 C9 Na1 -117.31(13) . . . . ?
B1 C8 C9 C10 173.11(14) . . . . ?
B1 C19 Si C20 -172.3(2) . . . . ?
B1 C19 Si C22A -48.2(6) . . . . ?
B1 C19 Si C21A 74.5(5) . . . . ?
C27 N2 C26 C25 -85.07(19) . . . . ?
C27 N2 C28 C29 84.4(3) . . . . ?
C27 N2 C28A C29A 164.5(13) . . . . ?
C28 N2 C26 C25 151.7(2) . . . . ?
C7 O1 C6 C1 -125.87(18) . . . . ?
C7 O1 C6 C5 55.9(2) . . . . ?
C18 Si1 C15 B1 165.01(15) . . . . ?
C16 Si1 C15 B1 -76.69(16) . . . . ?
C17 Si1 C15 B1 43.81(17) . . . . ?
C31 N3 C29 C28 -175.7(3) . . . . ?
C30 N3 C29 C28 64.5(5) . . . . ?
C14 O2 C13 Na1 116.16(19) . . . . ?
C14 O2 C13 C8 -157.20(19) . . . . ?
C14 O2 C13 C12 20.4(3) . . . . ?
C28A N2 C26 C25 168.6(10) . . . . ?
C28A C29A N3A Na1 40.9(17) . . . . ?
C28A C29A N3A C30A 176(2) . . . . ?
C28A C29A N3A C31A -68(2) . . . . ?
Si C19 B1 C1 66.5(3) . . . . ?
Si C19 B1 C8 -173.6(3) . . . . ?
Si C19 B1 C15 -55.1(3) . . . . ?
